data_7007254
loop_
_publ_author_name
'Lonnon, David G.'
'Craig, Donald C.'
'Colbran, Stephen B.'

_publ_section_title
;
 Rhodium, palladium and platinum complexes of tris(pyridylalkyl)amine
 and tris(benzimidazolylmethyl)amine N4-tripodal ligands.
;
_journal_issue 31
_journal_name_full 'Dalton transactions (Cambridge, England : 2003)'
_journal_page_first 3785
_journal_page_last 3797
_journal_paper_doi 10.1039/b602556k
_journal_year 2006
_chemical_formula_moiety 'C19 H20 Cl2 N4 Rh 1+,F6 P 1-,C2 H3 N'
_chemical_formula_sum 'C21 H23 Cl2 F6 N5 P Rh'
_chemical_formula_weight 664.2
_space_group_IT_number 14
_symmetry_cell_setting monoclinic
_symmetry_space_group_name_Hall '-P 2ybc'
_symmetry_space_group_name_H-M 'P 1 21/c 1'
_atom_type_scat_source 'International Tables for X-ray Crystallography, Vol. IV'
_audit_creation_method 'RAELSPUB and manual entry'
_cell_angle_alpha 90
_cell_angle_beta 101.84(2)
_cell_angle_gamma 90
_cell_formula_units_Z 4
_cell_length_a 13.427(7)
_cell_length_b 12.607(4)
_cell_length_c 15.476(8)
_cell_measurement_reflns_used 10
_cell_measurement_temperature 294
_cell_measurement_theta_max 11
_cell_measurement_theta_min 10
_cell_volume 2564(2)
_computing_cell_refinement 'CAD4 Version 5.0, 1989'
_computing_data_collection 'CAD4 Version 5.0, 1989'
_computing_data_reduction 'Local program'
_computing_molecular_graphics 'ORTEP-II, (Johnson, 1976)'
_computing_publication_material 'Local programs'
_computing_structure_refinement 'RAELS, (Rae, 1989)'
_computing_structure_solution 'SIR92 (Altomare et al, 1994)'
_diffrn_measurement_device_type 'Nonius CAD-4'
_diffrn_measurement_method \w--2\q
_diffrn_radiation_type 'Mo K\a'
_diffrn_radiation_wavelength 0.71073
_diffrn_reflns_av_R_equivalents 0.016
_diffrn_reflns_limit_h_max 15
_diffrn_reflns_limit_h_min 0
_diffrn_reflns_limit_k_max 15
_diffrn_reflns_limit_k_min 0
_diffrn_reflns_limit_l_max 18
_diffrn_reflns_limit_l_min -18
_diffrn_reflns_number 4698
_diffrn_reflns_theta_max 25
_diffrn_standards_decay_% 0
_diffrn_standards_interval_time 30
_diffrn_standards_number 1
_exptl_absorpt_coefficient_mu 0.990
_exptl_absorpt_correction_type none
_exptl_crystal_density_diffrn 1.72
_exptl_crystal_density_method 'not measured'
_exptl_crystal_description irregular
_exptl_crystal_F_000 1328.0
_exptl_crystal_size_rad 0.1
_refine_diff_density_max 1.32
_refine_diff_density_min -1.24
_refine_ls_extinction_method none
_refine_ls_goodness_of_fit_ref 1.62
_refine_ls_hydrogen_treatment noref
_refine_ls_number_parameters 282
_refine_ls_number_reflns 2596
_refine_ls_R_factor_gt 0.057
_refine_ls_shift/su_max 0.006
_refine_ls_structure_factor_coef F
_refine_ls_weighting_details 'w = 1/[\s^2^(F) + 0.0004F^2^]'
_refine_ls_weighting_scheme calc
_refine_ls_wR_factor_ref 0.067
_reflns_number_gt 2596
_reflns_number_total 4496
_reflns_threshold_expression I>2\s(I)
_cod_data_source_file b602556k.txt
_cod_data_source_block DSC77[Rh(pmea)Cl2][PF6].CH3CN
_cod_original_sg_symbol_H-M 'P 21/c'
_cod_database_code 7007254

loop_
_symmetry_equiv_pos_site_id
_symmetry_equiv_pos_as_xyz
1 x,y,z
2 -x,1/2+y,1/2-z
3 -x,-y,-z
4 x,1/2-y,1/2+z

loop_
_atom_site_label
_atom_site_fract_x
_atom_site_fract_y
_atom_site_fract_z
_atom_site_U_iso_or_equiv
_atom_site_adp_type
_atom_site_type_symbol
_atom_site_occupancy
Rh 0.39558(5) 0.71213(5) 0.27540(4) 0.0407(2) Uani Rh 1.0
Cl1 0.4745(2) 0.8139(2) 0.3996(1) 0.0539(6) Uani Cl 1.0
Cl2 0.4018(2) 0.8602(2) 0.1857(2) 0.0659(7) Uani Cl 1.0
N1 0.5327(5) 0.6642(5) 0.2516(4) 0.046(2) Uani N 1.0
N2 0.3799(5) 0.5822(5) 0.3484(4) 0.041(2) Uani N 1.0
N3 0.2498(6) 0.7568(6) 0.2858(5) 0.055(2) Uani N 1.0
N4 0.3503(6) 0.6090(5) 0.1706(4) 0.053(2) Uani N 1.0
C1 0.4234(8) 0.6237(8) 0.1119(6) 0.061(3) Uani C 1.0
C2 0.5293(8) 0.6289(7) 0.1688(6) 0.056(2) Uani C 1.0
C3 0.6154(9) 0.5989(8) 0.1407(7) 0.073(3) Uani C 1.0
C4 0.7091(9) 0.6034(8) 0.1983(9) 0.075(3) Uani C 1.0
C5 0.7110(8) 0.6375(8) 0.2810(8) 0.068(3) Uani C 1.0
C6 0.6236(7) 0.6690(7) 0.3081(6) 0.054(2) Uani C 1.0
C7 0.3628(8) 0.4975(7) 0.2060(6) 0.063(3) Uani C 1.0
C8 0.3552(7) 0.4916(7) 0.3017(6) 0.053(2) Uani C 1.0
C9 0.3319(8) 0.4006(7) 0.3404(7) 0.068(3) Uani C 1.0
C10 0.3346(9) 0.3988(8) 0.4291(8) 0.078(3) Uani C 1.0
C11 0.3595(9) 0.4910(8) 0.4777(7) 0.076(3) Uani C 1.0
C12 0.3812(7) 0.5811(7) 0.4356(5) 0.054(2) Uani C 1.0
C13 0.2454(9) 0.6291(9) 0.1221(7) 0.078(3) Uani C 1.0
C14 0.1694(10) 0.6147(12) 0.1777(9) 0.115(5) Uani C 1.0
C15 0.1635(9) 0.7098(11) 0.2407(9) 0.105(5) Uani C 1.0
C16 0.0701(10) 0.7405(18) 0.2532(11) 0.154(7) Uani C 1.0
C17 0.0595(11) 0.8202(14) 0.3091(11) 0.119(5) Uani C 1.0
C18 0.1433(11) 0.8606(11) 0.3571(8) 0.094(4) Uani C 1.0
C19 0.2359(8) 0.8278(9) 0.3430(7) 0.077(3) Uani C 1.0
P1 0.1340(5) 0.1771(8) 0.5078(7) 0.063(3) Uani P 0.55
F1 0.0169(6) 0.1870(18) 0.4947(14) 0.164(6) Uani F 0.55
F2 0.1398(12) 0.1403(14) 0.6042(9) 0.155(4) Uani F 0.55
F3 0.1458(14) 0.2938(8) 0.5393(10) 0.161(6) Uani F 0.55
F4 0.2510(6) 0.1671(14) 0.5209(8) 0.101(3) Uani F 0.55
F5 0.1281(11) 0.2139(14) 0.4114(7) 0.154(4) Uani F 0.55
F6 0.1221(15) 0.0603(10) 0.4763(13) 0.198(7) Uani F 0.55
P1' 0.1361(7) 0.1597(11) 0.5010(10) 0.067(3) Uani P 0.45
F1' 0.0365(9) 0.2212(21) 0.5019(16) 0.132(5) Uani F 0.45
F2' 0.1432(15) 0.1283(17) 0.5989(12) 0.152(4) Uani F 0.45
F3' 0.1987(14) 0.2613(12) 0.5307(12) 0.134(4) Uani F 0.45
F4' 0.2357(12) 0.0981(15) 0.5002(11) 0.117(6) Uani F 0.45
F5' 0.1289(15) 0.1911(18) 0.4032(9) 0.167(4) Uani F 0.45
F6' 0.0735(17) 0.0581(16) 0.4713(19) 0.258(8) Uani F 0.45
N1An 0.1224(50) 0.5841(51) 0.5392(58) 0.472(9) Uani N 0.5
C1An 0.1009(33) 0.5541(38) 0.4641(56) 0.472(9) Uani C 0.5
C2An 0.0757(64) 0.5189(73) 0.3763(59) 0.472(9) Uani C 0.5
N1An' -0.0421(55) 0.5114(45) 0.3511(55) 0.472(9) Uani N 0.5
C1An' 0.0132(43) 0.5196(38) 0.4223(51) 0.472(9) Uani C 0.5
C2An' 0.0778(70) 0.5291(69) 0.5056(55) 0.472(9) Uani C 0.5
H1C1 0.4079 0.6911 0.0777 0.061 Uani H 1.0
H2C1 0.4185 0.5626 0.0700 0.061 Uani H 1.0
HC3 0.6106 0.5739 0.0787 0.073 Uani H 1.0
HC4 0.7730 0.5822 0.1791 0.075 Uani H 1.0
HC5 0.7775 0.6400 0.3242 0.068 Uani H 1.0
HC6 0.6278 0.6955 0.3696 0.054 Uani H 1.0
H1C7 0.4310 0.4703 0.2000 0.063 Uani H 1.0
H2C7 0.3083 0.4520 0.1705 0.063 Uani H 1.0
HC9 0.3128 0.3353 0.3040 0.068 Uani H 1.0
HC10 0.3190 0.3320 0.4586 0.078 Uani H 1.0
HC11 0.3616 0.4916 0.5427 0.076 Uani H 1.0
HC12 0.3983 0.6477 0.4705 0.054 Uani H 1.0
H1C13 0.2294 0.5789 0.0711 0.078 Uani H 1.0
H2C13 0.2410 0.7037 0.0996 0.078 Uani H 1.0
H1C14 0.1874 0.5494 0.2143 0.115 Uani H 1.0
H2C14 0.1010 0.6052 0.1382 0.115 Uani H 1.0
HC16 0.0081 0.7032 0.2204 0.154 Uani H 1.0
HC17 -0.0092 0.8474 0.3137 0.119 Uani H 1.0
HC18 0.1393 0.9147 0.4035 0.094 Uani H 1.0
HC19 0.2979 0.8613 0.3798 0.077 Uani H 1.0

loop_
_atom_site_aniso_label
_atom_site_aniso_U_11
_atom_site_aniso_U_22
_atom_site_aniso_U_33
_atom_site_aniso_U_12
_atom_site_aniso_U_13
_atom_site_aniso_U_23
_atom_site_aniso_type_symbol
Rh 0.0535(4) 0.0373(3) 0.0279(3) -0.0009(4) 0.0008(2) -0.0018(3) Rh
Cl1 0.069(1) 0.051(1) 0.039(1) -0.011(1) 0.004(1) -0.0119(9) Cl
Cl2 0.095(2) 0.052(1) 0.048(1) 0.007(1) 0.006(1) 0.012(1) Cl
N1 0.064(5) 0.041(4) 0.034(4) 0.002(4) 0.010(4) 0.005(3) N
N2 0.051(4) 0.038(4) 0.031(3) 0.000(3) 0.003(3) 0.002(3) N
N3 0.054(5) 0.057(5) 0.052(4) 0.001(4) 0.007(4) -0.005(4) N
N4 0.068(5) 0.052(4) 0.033(4) 0.002(4) -0.004(4) -0.003(3) N
C1 0.081(7) 0.064(6) 0.037(5) -0.001(5) 0.008(5) -0.003(4) C
C2 0.079(7) 0.044(5) 0.048(5) -0.004(5) 0.023(5) -0.001(4) C
C3 0.095(9) 0.058(6) 0.077(8) -0.001(6) 0.045(7) -0.004(5) C
C4 0.074(8) 0.055(6) 0.102(9) -0.005(6) 0.035(7) -0.012(6) C
C5 0.060(7) 0.053(6) 0.093(8) -0.003(5) 0.017(6) -0.002(6) C
C6 0.064(6) 0.049(5) 0.047(5) -0.002(5) 0.005(5) 0.001(4) C
C7 0.080(8) 0.047(5) 0.056(6) -0.006(5) 0.001(5) -0.014(5) C
C8 0.060(6) 0.047(5) 0.048(5) -0.005(5) 0.005(5) -0.007(4) C
C9 0.092(8) 0.044(6) 0.070(7) -0.010(5) 0.018(6) 0.003(5) C
C10 0.102(9) 0.057(6) 0.080(8) -0.023(6) 0.029(7) 0.007(6) C
C11 0.105(9) 0.067(6) 0.056(6) -0.007(6) 0.020(6) 0.015(6) C
C12 0.068(6) 0.057(6) 0.035(5) -0.006(5) 0.004(4) -0.001(4) C
C13 0.077(7) 0.093(8) 0.054(6) -0.004(7) -0.006(6) -0.013(6) C
C14 0.089(9) 0.136(9) 0.098(9) -0.009(9) -0.030(8) -0.039(9) C
C15 0.068(8) 0.134(9) 0.100(9) 0.032(8) -0.013(7) -0.047(9) C
C16 0.060(9) 0.252(9) 0.134(9) 0.043(9) -0.015(8) -0.071(9) C
C17 0.084(9) 0.148(9) 0.125(9) 0.027(9) 0.026(9) -0.036(9) C
C18 0.089(9) 0.107(9) 0.086(9) 0.011(8) 0.018(7) -0.032(8) C
C19 0.070(7) 0.084(8) 0.073(7) 0.014(6) 0.008(6) -0.027(6) C
P1 0.060(3) 0.061(6) 0.065(4) 0.009(3) 0.006(2) 0.004(3) P
F1 0.061(3) 0.250(9) 0.177(8) 0.023(4) 0.015(2) 0.040(9) F
F2 0.143(5) 0.229(8) 0.110(3) 0.092(5) 0.064(3) 0.090(4) F
F3 0.196(9) 0.072(7) 0.208(7) 0.030(4) 0.023(8) -0.039(3) F
F4 0.061(2) 0.135(7) 0.105(4) 0.020(3) 0.013(2) 0.021(3) F
F5 0.144(5) 0.247(9) 0.075(5) 0.104(6) 0.029(2) 0.055(3) F
F6 0.199(9) 0.088(4) 0.287(8) -0.028(5) 0.004(9) -0.068(4) F
P1' 0.063(3) 0.062(5) 0.073(4) 0.005(3) 0.004(2) 0.000(3) P
F1' 0.079(3) 0.201(9) 0.119(6) 0.061(6) 0.024(3) 0.040(6) F
F2' 0.140(5) 0.208(7) 0.124(3) 0.081(5) 0.067(3) 0.097(4) F
F3' 0.125(6) 0.072(7) 0.195(6) -0.021(3) 0.010(4) -0.020(3) F
F4' 0.128(6) 0.120(6) 0.107(6) 0.072(7) 0.031(5) 0.011(4) F
F5' 0.155(6) 0.279(9) 0.062(5) 0.111(6) 0.012(2) 0.022(3) F
F6' 0.201(9) 0.144(6) 0.399(9) -0.086(9) -0.008(9) -0.079(7) F
N1An 0.262(9) 0.284(9) 0.777(9) 0.075(9) -0.112(9) -0.159(9) N
C1An 0.262(9) 0.284(9) 0.777(9) 0.075(9) -0.112(9) -0.159(9) C
C2An 0.262(9) 0.284(9) 0.777(9) 0.075(9) -0.112(9) -0.159(9) C
N1An' 0.262(9) 0.284(9) 0.777(9) 0.075(9) -0.112(9) -0.159(9) N
C1An' 0.262(9) 0.284(9) 0.777(9) 0.075(9) -0.112(9) -0.159(9) C
C2An' 0.262(9) 0.284(9) 0.777(9) 0.075(9) -0.112(9) -0.159(9) C

loop_
_geom_angle_atom_site_label_1
_geom_angle_atom_site_label_2
_geom_angle_atom_site_label_3
_geom_angle
_geom_angle_site_symmetry_1
_geom_angle_site_symmetry_2
_geom_angle_site_symmetry_3
_geom_angle_publ_flag
Cl1 Rh Cl2 89.14(8) 1_555 1_555 1_555 no
Cl1 Rh N1 92.1(2) 1_555 1_555 1_555 no
Cl1 Rh N2 93.8(2) 1_555 1_555 1_555 no
Cl1 Rh N3 93.6(2) 1_555 1_555 1_555 no
Cl1 Rh N4 170.0(2) 1_555 1_555 1_555 no
Cl2 Rh N1 89.2(2) 1_555 1_555 1_555 no
Cl2 Rh N2 175.9(2) 1_555 1_555 1_555 no
Cl2 Rh N3 88.8(2) 1_555 1_555 1_555 no
Cl2 Rh N4 94.4(2) 1_555 1_555 1_555 no
N1 Rh N2 93.5(3) 1_555 1_555 1_555 no
N1 Rh N3 174.0(3) 1_555 1_555 1_555 no
N1 Rh N4 78.7(3) 1_555 1_555 1_555 no
N2 Rh N3 88.2(3) 1_555 1_555 1_555 no
N2 Rh N4 83.2(3) 1_555 1_555 1_555 no
N3 Rh N4 95.8(3) 1_555 1_555 1_555 no
Rh N1 C2 114.4(6) 1_555 1_555 1_555 no
Rh N1 C6 126.8(6) 1_555 1_555 1_555 no
C2 N1 C6 118.7(8) 1_555 1_555 1_555 no
Rh N2 C8 115.2(5) 1_555 1_555 1_555 no
Rh N2 C12 125.9(5) 1_555 1_555 1_555 no
C8 N2 C12 118.5(7) 1_555 1_555 1_555 no
Rh N3 C15 124.1(7) 1_555 1_555 1_555 no
Rh N3 C19 120.6(7) 1_555 1_555 1_555 no
C15 N3 C19 115.1(9) 1_555 1_555 1_555 no
Rh N4 C1 106.1(5) 1_555 1_555 1_555 no
Rh N4 C7 108.0(5) 1_555 1_555 1_555 no
Rh N4 C13 112.8(6) 1_555 1_555 1_555 no
C1 N4 C7 107.6(7) 1_555 1_555 1_555 no
C1 N4 C13 110.5(7) 1_555 1_555 1_555 no
C7 N4 C13 111.6(8) 1_555 1_555 1_555 no
N4 C1 C2 108.1(7) 1_555 1_555 1_555 no
N1 C2 C1 114.3(8) 1_555 1_555 1_555 no
N1 C2 C3 121.8(9) 1_555 1_555 1_555 no
C1 C2 C3 123.9(9) 1_555 1_555 1_555 no
C2 C3 C4 120.0(10) 1_555 1_555 1_555 no
C3 C4 C5 117.5(10) 1_555 1_555 1_555 no
C4 C5 C6 121.9(10) 1_555 1_555 1_555 no
N1 C6 C5 120.1(9) 1_555 1_555 1_555 no
N4 C7 C8 112.3(7) 1_555 1_555 1_555 no
N2 C8 C7 115.1(7) 1_555 1_555 1_555 no
N2 C8 C9 122.0(8) 1_555 1_555 1_555 no
C7 C8 C9 122.8(8) 1_555 1_555 1_555 no
C8 C9 C10 119.7(9) 1_555 1_555 1_555 no
C9 C10 C11 119.0(9) 1_555 1_555 1_555 no
C10 C11 C12 119.2(9) 1_555 1_555 1_555 no
N2 C12 C11 121.7(8) 1_555 1_555 1_555 no
N4 C13 C14 112.6(9) 1_555 1_555 1_555 no
C13 C14 C15 113.6(11) 1_555 1_555 1_555 no
N3 C15 C14 120.6(10) 1_555 1_555 1_555 no
N3 C15 C16 121.0(12) 1_555 1_555 1_555 no
C14 C15 C16 118.3(13) 1_555 1_555 1_555 no
C15 C16 C17 121.6(15) 1_555 1_555 1_555 no
C16 C17 C18 117.2(13) 1_555 1_555 1_555 no
C17 C18 C19 119.5(11) 1_555 1_555 1_555 no
N3 C19 C18 125.3(10) 1_555 1_555 1_555 no
N1An C1An C2An 180.0 1_555 1_555 1_555 no

loop_
_geom_bond_atom_site_label_1
_geom_bond_atom_site_label_2
_geom_bond_distance
_geom_bond_site_symmetry_1
_geom_bond_site_symmetry_2
_geom_bond_publ_flag
Rh Cl1 2.371(2) 1_555 1_555 no
Rh Cl2 2.338(2) 1_555 1_555 no
Rh N1 2.042(7) 1_555 1_555 no
Rh N2 2.025(6) 1_555 1_555 no
Rh N3 2.075(7) 1_555 1_555 no
Rh N4 2.070(7) 1_555 1_555 no
N1 C2 1.349(10) 1_555 1_555 no
N1 C6 1.349(11) 1_555 1_555 no
N2 C8 1.357(10) 1_555 1_555 no
N2 C12 1.345(9) 1_555 1_555 no
N3 C15 1.360(13) 1_555 1_555 no
N3 C19 1.299(12) 1_555 1_555 no
N4 C1 1.479(11) 1_555 1_555 no
N4 C7 1.505(11) 1_555 1_555 no
N4 C13 1.476(12) 1_555 1_555 no
C1 C2 1.514(13) 1_555 1_555 no
C2 C3 1.368(13) 1_555 1_555 no
C3 C4 1.386(15) 1_555 1_555 no
C4 C5 1.345(15) 1_555 1_555 no
C5 C6 1.382(13) 1_555 1_555 no
C7 C8 1.508(12) 1_555 1_555 no
C8 C9 1.360(12) 1_555 1_555 no
C9 C10 1.366(14) 1_555 1_555 no
C10 C11 1.387(14) 1_555 1_555 no
C11 C12 1.370(12) 1_555 1_555 no
C13 C14 1.475(18) 1_555 1_555 no
C14 C15 1.558(17) 1_555 1_555 no
C15 C16 1.363(18) 1_555 1_555 no
C16 C17 1.352(20) 1_555 1_555 no
C17 C18 1.317(18) 1_555 1_555 no
C18 C19 1.370(15) 1_555 1_555 no
P1 F1 1.549(3) 1_555 1_555 no
N1An C1An 1.200(10) 1_555 1_555 no
C1An C2An 1.403(10) 1_555 1_555 no
